data_4021925
loop_
_publ_author_name
'Anna S. Norgren'
'Frank B\"uttner'
'Samran Prabpai'
'Palangpon Kongsaeree'
'Per I. Arvidsson'

_publ_contact_author_address
;Department of Chemistry, Faculty of Science, Mahidol University, 
Rama 6 Road, Bangkok 10400, THAILAND
;
_publ_contact_author_email scpks@mahidol.ac.th
_publ_contact_author_fax +662-2354-7151
_publ_contact_author_name 'Palangpon Kongsaeree'
_publ_contact_author_phone '+66-2201-5190 '
_publ_section_title
;
 \b^2^-Amino Acids in the Design of Conformationally Homogeneous
 cyclo-Peptide Scaffolds
;
_journal_name_full 'Journal of Organic Chemistry'
_journal_page_first 6814
_journal_page_last 6821
_journal_paper_doi 10.1021/jo060854n
_journal_volume 71
_journal_year 2006
_chemical_absolute_configuration syn
_chemical_compound_source Synthesis
_chemical_formula_moiety 'C35 H47 N5 O6'
_chemical_formula_sum 'C35 H47 N5 O6'
_chemical_formula_weight 633.790
_space_group_IT_number 18
_symmetry_cell_setting orthorhombic
_symmetry_Int_Tables_number 18
_symmetry_space_group_name_Hall 'P 2 2ab'
_symmetry_space_group_name_H-M 'P 21 21 2'
_atom_sites_solution_primary direct
_atom_sites_solution_secondary difmap
_cell_angle_alpha 90.00
_cell_angle_beta 90.00
_cell_angle_gamma 90.00
_cell_formula_units_Z 4
_cell_length_a 19.6992(13)
_cell_length_b 29.454(2)
_cell_length_c 6.1556(2)
_cell_measurement_reflns_used 1945
_cell_measurement_temperature 298
_cell_measurement_theta_max 20.816
_cell_measurement_theta_min 1.018
_cell_volume 3571.6(4)
_computing_cell_refinement 'HKL Scalepack (Otwinowski & Minor 1997)'
_computing_data_collection KappaCCD
_computing_data_reduction 'Denzo and Scalepak (Otwinowski & Minor, 1997)'
_computing_structure_refinement 'SHELXL-97 (Sheldrick, 1997)'
_computing_structure_solution 'SIR97(Cascarano al.,Acta Cryst.,1996,A52,C-79)'
_diffrn_measured_fraction_theta_full 0.956
_diffrn_measured_fraction_theta_max 0.956
_diffrn_measurement_device KappaCCD
_diffrn_measurement_method CCD
_diffrn_orient_matrix_type X=UH
_diffrn_orient_matrix_UB_11 0.11613
_diffrn_orient_matrix_UB_12 -0.11360
_diffrn_orient_matrix_UB_13 -0.00013
_diffrn_orient_matrix_UB_21 0.00015
_diffrn_orient_matrix_UB_22 0.00022
_diffrn_orient_matrix_UB_23 -0.05076
_diffrn_orient_matrix_UB_31 0.02374
_diffrn_orient_matrix_UB_32 0.02427
_diffrn_orient_matrix_UB_33 0.00017
_diffrn_radiation_probe x-ray
_diffrn_radiation_type ' MoK\a'
_diffrn_radiation_wavelength_id all
_diffrn_reflns_limit_h_max 19
_diffrn_reflns_limit_h_min -19
_diffrn_reflns_limit_k_max 29
_diffrn_reflns_limit_k_min -29
_diffrn_reflns_limit_l_max 5
_diffrn_reflns_limit_l_min -5
_diffrn_reflns_number 3564
_diffrn_reflns_theta_full 20.81
_diffrn_reflns_theta_max 20.81
_diffrn_reflns_theta_min 1.38
_diffrn_source 'fine-focus sealed tube'
_exptl_absorpt_coefficient_mu 0.081
_exptl_absorpt_correction_type none
_exptl_crystal_colour Colourless
_exptl_crystal_density_diffrn 1.179
_exptl_crystal_density_method 'not measured'
_exptl_crystal_description Plate
_exptl_crystal_F_000 1360
_exptl_crystal_recrystallization_method 'Slow evaporation'
_exptl_crystal_size_max 0.10
_exptl_crystal_size_mid 0.075
_exptl_crystal_size_min 0.05
_refine_diff_density_max 0.526
_refine_diff_density_min -0.406
_refine_diff_density_rms 0.077
_refine_ls_extinction_method none
_refine_ls_goodness_of_fit_ref 1.064
_refine_ls_hydrogen_treatment refxyz
_refine_ls_matrix_type full
_refine_ls_number_parameters 402
_refine_ls_number_reflns 3531
_refine_ls_number_restraints 41
_refine_ls_restrained_S_all 1.099
_refine_ls_R_factor_all 0.1532
_refine_ls_R_factor_gt 0.1204
_refine_ls_shift/su_max 0.007
_refine_ls_shift/su_mean 0.001
_refine_ls_structure_factor_coef Fsqd
_refine_ls_weighting_details 'calc w=1/[\s^2^(Fo^2^)+(0.1922P)^2^+9.2981P] where P=(Fo^2^+2Fc^2^)/3'
_refine_ls_weighting_scheme calc
_refine_ls_wR_factor_gt 0.3076
_refine_ls_wR_factor_ref 0.3416
_reflns_number_gt 2621
_reflns_number_total 3531
_reflns_threshold_expression >2sigma(I)
_cod_data_source_file jo060854nsi20060524_103346.cif
_cod_database_code 4021925

loop_
_symmetry_equiv_pos_as_xyz
+X,+Y,+Z
-X,-Y,+Z
'+X+ 1/2,-Y+ 1/2,-Z'
'-X+ 1/2,+Y+ 1/2,-Z'

loop_
_atom_site_label
_atom_site_type_symbol
_atom_site_fract_x
_atom_site_fract_y
_atom_site_fract_z
_atom_site_U_iso_or_equiv
_atom_site_adp_type
_atom_site_occupancy
_atom_site_symmetry_multiplicity
_atom_site_calc_flag
_atom_site_refinement_flags
O34 O -0.0311(4) -0.2338(2) -0.5143(11) 0.060(2) Uani 1 1 d .
N21 N 0.0222(4) -0.1850(3) -0.8945(14) 0.051(2) Uani 1 1 d .
O3 O -0.1243(4) -0.1549(3) -0.7885(14) 0.065(2) Uani 1 1 d .
N7 N -0.0378(4) -0.1268(3) -0.5893(14) 0.052(2) Uani 1 1 d .
N1 N -0.1413(4) -0.2184(3) -0.4591(14) 0.055(2) Uani 1 1 d .
O9 O 0.0144(4) -0.1291(3) -1.1467(14) 0.073(2) Uani 1 1 d .
O23 O 0.0089(5) -0.3000(3) -1.0451(14) 0.088(3) Uani 1 1 d .
N31 N -0.0753(6) -0.2517(3) -0.9485(15) 0.066(3) Uani 1 1 d .
C8 C -0.0044(6) -0.1082(4) -0.7791(17) 0.057(3) Uani 1 1 d .
C22 C 0.0365(6) -0.2216(4) -1.0478(18) 0.065(3) Uani 1 1 d .
C3 C -0.0955(6) -0.1501(4) -0.6126(19) 0.054(3) Uani 1 1 d .
C9 C 0.0115(5) -0.1422(4) -0.960(2) 0.058(3) Uani 1 1 d .
C33 C -0.1082(6) -0.2930(4) -0.6079(19) 0.062(3) Uani 1 1 d .
C35 C -0.0516(6) -0.3269(4) -0.5627(18) 0.056(3) Uani 1 1 d .
C6 C -0.1947(6) -0.1527(4) -0.343(2) 0.072(4) Uani 1 1 d .
C2 C -0.1249(6) -0.1720(4) -0.410(2) 0.060(3) Uani 1 1 d .
C34 C -0.0913(7) -0.2461(4) -0.5144(17) 0.058(3) Uani 1 1 d .
C32 C -0.1206(6) -0.2857(4) -0.8612(19) 0.066(3) Uani 1 1 d .
C36 C -0.0740(6) -0.3756(4) -0.599(2) 0.065(3) Uani 1 1 d .
C23 C -0.0107(8) -0.2607(5) -1.0139(17) 0.065(3) Uani 1 1 d .
C37 C -0.0612(8) -0.3982(5) -0.789(3) 0.089(4) Uani 1 1 d .
C25 C 0.1602(7) -0.1977(5) -1.077(3) 0.079(4) Uani 1 1 d .
O16 O 0.3077(5) 0.0686(3) -0.621(2) 0.123(4) Uani 1 1 d DU
C38 C -0.0798(10) -0.4427(6) -0.819(3) 0.102(5) Uani 1 1 d .
C41 C -0.1090(7) -0.3985(5) -0.439(2) 0.083(4) Uani 1 1 d .
C4 C -0.2128(6) -0.2307(5) -0.429(3) 0.093(4) Uani 1 1 d .
C5 C -0.2370(7) -0.1928(5) -0.273(3) 0.108(6) Uani 1 1 d .
C24 C 0.1108(7) -0.2377(5) -1.037(2) 0.088(4) Uani 1 1 d .
C16 C 0.3587(7) 0.0899(4) -0.756(2) 0.096(4) Uani 1 1 d DU
C27 C 0.2388(8) -0.1421(7) -0.959(4) 0.110(6) Uani 1 1 d .
C10 C 0.0622(8) -0.0858(5) -0.703(2) 0.097(5) Uani 1 1 d DU
C28 C 0.2479(8) -0.1254(6) -1.153(4) 0.104(6) Uani 1 1 d .
C26 C 0.1966(7) -0.1774(6) -0.910(3) 0.091(5) Uani 1 1 d .
C30 C 0.1678(8) -0.1814(6) -1.281(3) 0.107(5) Uani 1 1 d .
C40 C -0.1314(9) -0.4417(5) -0.472(3) 0.103(5) Uani 1 1 d .
N14 N 0.2110 0.0363(6) -0.4440 0.47(3) Uani 1 1 d DU
C39 C -0.1173(10) -0.4631(6) -0.658(4) 0.122(7) Uani 1 1 d .
C29 C 0.2109(10) -0.1435(7) -1.327(3) 0.123(7) Uani 1 1 d .
C11 C 0.0750 -0.0447(6) -0.5650 0.204(12) Uani 1 1 d DU
O15 O 0.2325 0.0325(7) -0.8080 0.48(2) Uani 1 1 d DU
C18 C 0.4027(10) 0.1105(9) -0.579(3) 0.186(10) Uani 1 1 d DU
C19 C 0.3294(13) 0.1297(6) -0.884(4) 0.186(10) Uani 1 1 d DU
C17 C 0.3983(14) 0.0534(6) -0.878(5) 0.214(13) Uani 1 1 d DU
C13 C 0.1410 0.0158(6) -0.4100 0.45(4) Uani 1 1 d DU
C12 C 0.1500 -0.0320 -0.4960 0.49(5) Uani 1 1 d DU
C15 C 0.2500 0.0493(5) -0.6340 0.261(15) Uani 1 1 d DU
H21 H 0.0238 -0.1913 -0.7416 0.062 Uiso 1 1 d R
H7 H -0.0169 -0.1211 -0.4511 0.062 Uiso 1 1 d R
H31 H -0.0906 -0.2210 -0.9665 0.079 Uiso 1 1 d R
H8 H -0.0351 -0.0866 -0.8422 0.069 Uiso 1 1 d R
H22 H 0.0295 -0.2090 -1.1897 0.078 Uiso 1 1 d R
H33 H -0.1479 -0.3045 -0.5360 0.074 Uiso 1 1 d R
H35A H -0.0143 -0.3199 -0.6575 0.068 Uiso 1 1 d R
H35B H -0.0374 -0.3235 -0.4144 0.068 Uiso 1 1 d R
H6A H -0.1911 -0.1323 -0.2222 0.087 Uiso 1 1 d R
H6B H -0.2117 -0.1366 -0.4674 0.087 Uiso 1 1 d R
H2 H -0.0920 -0.1680 -0.2964 0.072 Uiso 1 1 d R
H32A H -0.1669 -0.2762 -0.8799 0.080 Uiso 1 1 d R
H32B H -0.1138 -0.3143 -0.9331 0.080 Uiso 1 1 d R
H37 H -0.0333 -0.3834 -0.8954 0.107 Uiso 1 1 d R
H38 H -0.0720 -0.4585 -0.9535 0.122 Uiso 1 1 d R
H41 H -0.1173 -0.3850 -0.3000 0.099 Uiso 1 1 d R
H4A H -0.2344 -0.2296 -0.5685 0.112 Uiso 1 1 d R
H4B H -0.2185 -0.2604 -0.3673 0.112 Uiso 1 1 d R
H5A H -0.2303 -0.2010 -0.1232 0.130 Uiso 1 1 d R
H5B H -0.2841 -0.1864 -0.2972 0.130 Uiso 1 1 d R
H24A H 0.1187 -0.2488 -0.8927 0.106 Uiso 1 1 d R
H24B H 0.1203 -0.2614 -1.1401 0.106 Uiso 1 1 d R
H27 H 0.2652 -0.1282 -0.8457 0.133 Uiso 1 1 d R
H10A H 0.0866 -0.1073 -0.6161 0.116 Uiso 1 1 d R
H10B H 0.0891 -0.0775 -0.8270 0.116 Uiso 1 1 d R
H28 H 0.2735 -0.0984 -1.1834 0.125 Uiso 1 1 d R
H26 H 0.1909 -0.1893 -0.7662 0.109 Uiso 1 1 d R
H30 H 0.1459 -0.1967 -1.3992 0.128 Uiso 1 1 d R
H40 H -0.1585 -0.4540 -0.3565 0.123 Uiso 1 1 d R
H14 H 0.2380 0.0450 -0.3209 0.564 Uiso 1 1 d R
H39 H -0.1303 -0.4943 -0.6744 0.147 Uiso 1 1 d R
H29 H 0.2161 -0.1353 -1.4773 0.148 Uiso 1 1 d R
H11A H 0.0598 -0.0183 -0.6426 0.245 Uiso 1 1 d R
H11B H 0.0503 -0.0472 -0.4311 0.245 Uiso 1 1 d R
H18A H 0.4407 0.1258 -0.6430 0.223 Uiso 1 1 d R
H18B H 0.4186 0.0897 -0.4701 0.223 Uiso 1 1 d R
H18C H 0.3730 0.1324 -0.5127 0.223 Uiso 1 1 d R
H19A H 0.3677 0.1391 -0.9691 0.223 Uiso 1 1 d R
H19B H 0.3159 0.1539 -0.7893 0.223 Uiso 1 1 d R
H19C H 0.2924 0.1221 -0.9789 0.223 Uiso 1 1 d R
H20A H 0.4303 0.0698 -0.9648 0.257 Uiso 1 1 d R
H20B H 0.3729 0.0330 -0.9684 0.257 Uiso 1 1 d R
H20C H 0.4221 0.0363 -0.7689 0.257 Uiso 1 1 d R
H13A H 0.1299 0.0163 -0.2582 0.540 Uiso 1 1 d R
H13B H 0.1078 0.0329 -0.4896 0.540 Uiso 1 1 d R
H12A H 0.1647 -0.0536 -0.3889 0.584 Uiso 1 1 d R
H12B H 0.1791 -0.0338 -0.6209 0.584 Uiso 1 1 d R

loop_
_atom_site_aniso_label
_atom_site_aniso_U_11
_atom_site_aniso_U_22
_atom_site_aniso_U_33
_atom_site_aniso_U_23
_atom_site_aniso_U_13
_atom_site_aniso_U_12
O34 0.068(6) 0.064(5) 0.049(5) 0.000(4) -0.007(4) -0.003(4)
N21 0.068(6) 0.050(6) 0.037(5) 0.003(5) 0.000(4) -0.002(4)
O3 0.067(5) 0.074(6) 0.053(6) 0.012(4) -0.007(4) 0.000(4)
N7 0.055(6) 0.061(6) 0.041(6) -0.008(4) 0.001(5) -0.010(5)
N1 0.047(6) 0.052(6) 0.065(6) 0.004(5) 0.016(5) 0.014(5)
O9 0.103(7) 0.081(6) 0.035(6) 0.008(4) -0.004(4) -0.008(5)
O23 0.126(8) 0.078(6) 0.061(6) -0.008(5) 0.006(5) 0.001(6)
N31 0.092(8) 0.058(6) 0.049(6) -0.003(5) -0.025(6) 0.005(6)
C8 0.063(7) 0.059(7) 0.050(7) 0.000(6) 0.005(6) -0.008(6)
C22 0.095(9) 0.067(8) 0.035(7) 0.003(6) -0.003(6) -0.007(7)
C3 0.067(8) 0.070(8) 0.025(8) 0.007(6) 0.008(6) 0.007(7)
C9 0.061(7) 0.072(9) 0.041(9) 0.000(7) -0.012(6) -0.014(6)
C33 0.066(8) 0.063(8) 0.055(8) 0.008(6) -0.004(6) -0.002(6)
C35 0.084(8) 0.058(7) 0.028(6) 0.003(5) -0.009(6) 0.002(6)
C6 0.071(8) 0.058(8) 0.089(10) -0.009(7) 0.019(7) 0.012(7)
C2 0.065(7) 0.048(7) 0.067(8) 0.005(6) 0.006(6) 0.017(6)
C34 0.065(9) 0.070(9) 0.040(7) 0.015(6) -0.009(6) -0.034(7)
C32 0.073(8) 0.062(8) 0.065(9) 0.009(7) -0.012(6) -0.015(7)
C36 0.063(7) 0.069(9) 0.063(9) 0.009(8) -0.008(7) 0.000(6)
C23 0.105(11) 0.056(9) 0.033(7) -0.009(6) -0.007(7) -0.002(8)
C37 0.112(12) 0.068(10) 0.087(12) -0.016(9) 0.007(9) -0.011(8)
C25 0.080(9) 0.100(10) 0.057(10) 0.021(8) 0.024(8) 0.022(8)
O16 0.080(6) 0.086(7) 0.203(12) -0.011(7) 0.009(7) -0.008(5)
C38 0.155(15) 0.082(12) 0.068(11) -0.003(9) 0.014(10) 0.003(11)
C41 0.113(11) 0.065(9) 0.070(10) 0.008(8) -0.003(9) 0.020(8)
C4 0.066(9) 0.076(10) 0.138(13) -0.003(9) 0.007(9) 0.014(7)
C5 0.069(9) 0.088(11) 0.168(16) -0.013(11) 0.048(10) 0.001(8)
C24 0.091(10) 0.095(11) 0.078(10) -0.001(8) 0.008(8) 0.014(9)
C16 0.099(10) 0.104(11) 0.087(10) -0.026(7) -0.013(6) 0.009(7)
C27 0.058(9) 0.152(17) 0.122(17) -0.025(14) 0.005(10) -0.026(10)
C10 0.119(12) 0.108(11) 0.064(9) 0.023(7) 0.010(8) -0.026(9)
C28 0.080(11) 0.103(13) 0.129(17) 0.018(12) 0.036(12) 0.002(9)
C26 0.069(9) 0.142(15) 0.062(10) 0.009(10) -0.010(8) 0.025(10)
C30 0.087(11) 0.136(15) 0.097(14) 0.009(11) 0.021(9) -0.035(10)
C40 0.131(14) 0.069(11) 0.109(14) 0.017(11) 0.011(11) -0.034(10)
N14 0.22(2) 0.138(18) 1.05(7) 0.01(4) 0.29(4) -0.090(17)
C39 0.148(17) 0.065(11) 0.15(2) -0.005(13) -0.034(15) -0.005(11)
C29 0.132(15) 0.18(2) 0.057(11) 0.004(11) 0.016(10) -0.032(14)
C11 0.21(2) 0.17(2) 0.23(3) -0.081(19) -0.05(2) 0.058(17)
O15 0.33(3) 0.28(3) 0.83(5) -0.27(4) -0.37(3) 0.08(2)
C18 0.170(17) 0.31(3) 0.081(12) -0.011(12) -0.007(10) -0.141(17)
C19 0.22(2) 0.113(14) 0.23(2) 0.036(14) -0.044(17) 0.003(13)
C17 0.30(3) 0.109(15) 0.23(2) -0.017(13) 0.14(2) 0.039(15)
C13 0.18(2) 0.19(3) 0.98(10) -0.18(5) 0.16(4) -0.11(2)
C12 0.23(3) 0.35(4) 0.88(14) -0.39(7) 0.02(5) -0.12(3)
C15 0.132(15) 0.071(13) 0.58(4) -0.09(3) -0.02(2) -0.056(12)

loop_
_atom_type_symbol
_atom_type_description
_atom_type_scat_dispersion_real
_atom_type_scat_dispersion_imag
_atom_type_scat_source
C C 0.0033 0.0016 'International Tables Vol C Tables 4.2.6.8 and 6.1.1.4'
H H 0.0000 0.0000 'International Tables Vol C Tables 4.2.6.8 and 6.1.1.4'
O O 0.0106 0.0060 'International Tables Vol C Tables 4.2.6.8 and 6.1.1.4'
N N 0.0061 0.0033 'International Tables Vol C Tables 4.2.6.8 and 6.1.1.4'

loop_
_diffrn_radiation_wavelength
0.71073

loop_
_geom_angle_atom_site_label_1
_geom_angle_atom_site_label_2
_geom_angle_atom_site_label_3
_geom_angle
C9 N21 C22 122.0(9)
C3 N7 C8 119.6(9)
C34 N1 C2 118.2(9)
C34 N1 C4 126.6(10)
C2 N1 C4 115.0(9)
C23 N31 C32 123.6(10)
N7 C8 C9 115.7(9)
N7 C8 C10 107.7(9)
C9 C8 C10 109.1(9)
N21 C22 C23 111.0(10)
N21 C22 C24 112.6(10)
C23 C22 C24 110.4(11)
O3 C3 N7 123.1(9)
O3 C3 C2 119.9(11)
N7 C3 C2 117.0(10)
O9 C9 N21 125.2(11)
O9 C9 C8 119.4(11)
N21 C9 C8 115.3(11)
C35 C33 C34 111.3(9)
C35 C33 C32 112.4(9)
C34 C33 C32 106.2(9)
C36 C35 C33 112.3(9)
C5 C6 C2 106.2(10)
N1 C2 C3 108.3(9)
N1 C2 C6 102.0(9)
C3 C2 C6 113.6(9)
O34 C34 N1 122.3(11)
O34 C34 C33 118.0(12)
N1 C34 C33 119.4(10)
N31 C32 C33 111.2(9)
C41 C36 C37 117.6(12)
C41 C36 C35 120.4(12)
C37 C36 C35 122.0(12)
O23 C23 N31 121.3(12)
O23 C23 C22 120.4(13)
N31 C23 C22 118.3(12)
C38 C37 C36 122.1(15)
C30 C25 C26 118.4(15)
C30 C25 C24 119.1(15)
C26 C25 C24 122.5(13)
C15 O16 C16 140.9(12)
C37 C38 C39 117.4(15)
C36 C41 C40 121.1(14)
N1 C4 C5 101.3(11)
C6 C5 C4 102.4(11)
C25 C24 C22 110.9(11)
O16 C16 C18 99.0(11)
O16 C16 C17 109.4(13)
C18 C16 C17 110.1(18)
O16 C16 C19 111.6(14)
C18 C16 C19 106.3(16)
C17 C16 C19 118.6(18)
C28 C27 C26 124.9(17)
C11 C10 C8 131.4(12)
C27 C28 C29 119.1(16)
C25 C26 C27 118.8(15)
C25 C30 C29 122.0(16)
C39 C40 C41 119.9(16)
C15 N14 C13 134.1(3)
C40 C39 C38 121.7(16)
C28 C29 C30 116.8(15)
C10 C11 C12 120.0(9)
C12 C13 N14 102.5(6)
C13 C12 C11 101.8(6)
O15 C15 O16 119.1(7)
O15 C15 N14 116.6(7)
O16 C15 N14 122.5(7)
C9 N21 H21 118.8
C22 N21 H21 119.0
C3 N7 H7 123.5
C8 N7 H7 116.9
C23 N31 H31 116.2
C32 N31 H31 120.1
N7 C8 H8 106.9
C9 C8 H8 105.5
C10 C8 H8 111.9
N21 C22 H22 105.9
C23 C22 H22 109.6
C24 C22 H22 107.2
C35 C33 H33 106.3
C34 C33 H33 108.7
C32 C33 H33 111.9
C36 C35 H35A 109.7
C33 C35 H35A 107.9
C36 C35 H35B 108.7
C33 C35 H35B 108.6
H35A C35 H35B 109.5
C5 C6 H6A 107.8
C2 C6 H6A 111.8
C5 C6 H6B 115.1
C2 C6 H6B 106.5
H6A C6 H6B 109.5
N1 C2 H2 115.1
C3 C2 H2 106.6
C6 C2 H2 111.4
N31 C32 H32A 109.9
C33 C32 H32A 107.7
N31 C32 H32B 110.4
C33 C32 H32B 108.1
H32A C32 H32B 109.5
C38 C37 H37 119.4
C36 C37 H37 118.0
C37 C38 H38 122.5
C39 C38 H38 119.7
C36 C41 H41 121.3
C40 C41 H41 117.6
N1 C4 H4A 107.7
C5 C4 H4A 113.3
N1 C4 H4B 112.7
C5 C4 H4B 112.1
H4A C4 H4B 109.5
C6 C5 H5A 113.4
C4 C5 H5A 111.8
C6 C5 H5B 109.6
C4 C5 H5B 109.9
H5A C5 H5B 109.5
C25 C24 H24A 107.7
C22 C24 H24A 107.3
C25 C24 H24B 109.0
C22 C24 H24B 112.3
H24A C24 H24B 109.5
C28 C27 H27 115.5
C26 C27 H27 119.6
C11 C10 H10A 97.5
C8 C10 H10A 108.3
C11 C10 H10B 98.7
C8 C10 H10B 109.8
H10A C10 H10B 109.5
C27 C28 H28 124.2
C29 C28 H28 116.1
C25 C26 H26 117.7
C27 C26 H26 123.5
C25 C30 H30 119.3
C29 C30 H30 118.6
C39 C40 H40 124.8
C41 C40 H40 115.2
C15 N14 H14 105.9
C13 N14 H14 120.0
C40 C39 H39 119.0
C38 C39 H39 119.1
C28 C29 H29 125.8
C30 C29 H29 117.0
C10 C11 H11A 108.6
C12 C11 H11A 103.5
C10 C11 H11B 109.8
C12 C11 H11B 105.1
H11A C11 H11B 109.5
C16 C18 H18A 109.7
C16 C18 H18B 115.5
H18A C18 H18B 109.5
C16 C18 H18C 103.0
H18A C18 H18C 109.5
H18B C18 H18C 109.5
C16 C19 H19A 102.0
C16 C19 H19B 111.2
H19A C19 H19B 109.4
C16 C19 H19C 115.0
H19A C19 H19C 109.5
H19B C19 H19C 109.5
C16 C17 H20A 104.8
C16 C17 H20B 117.4
H20A C17 H20B 109.5
C16 C17 H20C 106.0
H20A C17 H20C 109.5
H20B C17 H20C 109.5
C12 C13 H13A 112.4
N14 C13 H13A 109.6
C12 C13 H13B 112.9
N14 C13 H13B 109.8
H13A C13 H13B 109.5
C13 C12 H12A 114.2
C11 C12 H12A 108.1
C13 C12 H12B 113.6
C11 C12 H12B 109.2
H12A C12 H12B 109.5

loop_
_geom_bond_atom_site_label_1
_geom_bond_atom_site_label_2
_geom_bond_distance
O34 C34 1.239(12)
N21 C9 1.342(14)
N21 C22 1.461(14)
O3 C3 1.230(13)
N7 C3 1.335(13)
N7 C8 1.449(13)
N1 C34 1.322(15)
N1 C2 1.437(14)
N1 C4 1.466(15)
O9 C9 1.212(13)
O23 C23 1.238(14)
N31 C23 1.361(16)
N31 C32 1.446(15)
C8 C9 1.530(16)
C8 C10 1.541(17)
C22 C23 1.493(17)
C22 C24 1.540(17)
C3 C2 1.522(15)
C33 C35 1.522(15)
C33 C34 1.534(16)
C33 C32 1.593(17)
C35 C36 1.518(16)
C6 C5 1.509(18)
C6 C2 1.542(15)
C36 C41 1.375(18)
C36 C37 1.370(18)
C37 C38 1.37(2)
C25 C30 1.35(2)
C25 C26 1.386(19)
C25 C24 1.548(19)
O16 C15 1.272(10)
O16 C16 1.448(14)
C38 C39 1.38(2)
C41 C40 1.360(19)
C4 C5 1.55(2)
C16 C18 1.519(10)
C16 C17 1.526(10)
C16 C19 1.527(10)
C27 C28 1.31(2)
C27 C26 1.36(2)
C10 C11 1.502(15)
C28 C29 1.40(2)
C30 C29 1.43(2)
C40 C39 1.34(2)
N14 C15 1.451(6)
N14 C13 1.520(8)
C11 C12 1.582(4)
O15 C15 1.229(8)
C13 C12 1.515(15)
N21 H21 0.9600
N7 H7 0.9600
N31 H31 0.9601
C8 H8 0.9597
C22 H22 0.9600
C33 H33 0.9601
C35 H35A 0.9599
C35 H35B 0.9600
C6 H6A 0.9601
C6 H6B 0.9599
C2 H2 0.9600
C32 H32A 0.9599
C32 H32B 0.9600
C37 H37 0.9602
C38 H38 0.9599
C41 H41 0.9600
C4 H4A 0.9600
C4 H4B 0.9597
C5 H5A 0.9600
C5 H5B 0.9600
C24 H24A 0.9600
C24 H24B 0.9601
C27 H27 0.9600
C10 H10A 0.9599
C10 H10B 0.9601
C28 H28 0.9600
C26 H26 0.9601
C30 H30 0.9600
C40 H40 0.9601
N14 H14 0.9599
C39 H39 0.9599
C29 H29 0.9600
C11 H11A 0.9599
C11 H11B 0.9601
C18 H18A 0.9600
C18 H18B 0.9601
C18 H18C 0.9601
C19 H19A 0.9600
C19 H19B 0.9602
C19 H19C 0.9600
C17 H20A 0.9601
C17 H20B 0.9599
C17 H20C 0.9599
C13 H13A 0.9600
C13 H13B 0.9600
C12 H12A 0.9599
C12 H12B 0.9600

loop_
_cod_related_entry_id
_cod_related_entry_database
_cod_related_entry_code
1 ChemSpider 21194291
